data_4062776
_journal_name_full Organometallics
_journal_paper_doi 10.1021/om049629r
_journal_year 2004
_chemical_formula_sum 'C52 H86 B18 Cl Li O5 Zr'
_chemical_formula_weight 1119.40
_space_group_IT_number 2
_symmetry_cell_setting triclinic
_symmetry_space_group_name_Hall '-P 1'
_symmetry_space_group_name_H-M 'P -1'
_cell_angle_alpha 87.1430(10)
_cell_angle_beta 85.8300(10)
_cell_angle_gamma 86.2520(10)
_cell_formula_units_Z 2
_cell_length_a 11.5719(8)
_cell_length_b 13.5746(9)
_cell_length_c 19.7788(13)
_cell_measurement_temperature 293(2)
_cell_volume 3088.9(4)
_diffrn_ambient_temperature 293(2)
_exptl_crystal_density_diffrn 1.204
_cod_database_code 4062776

loop_
_symmetry_equiv_pos_as_xyz
'x, y, z'
'-x, -y, -z'

loop_
_atom_site_label
_atom_site_type_symbol
_atom_site_fract_x
_atom_site_fract_y
_atom_site_fract_z
_atom_site_U_iso_or_equiv
_atom_site_adp_type
_atom_site_occupancy
_atom_site_symmetry_multiplicity
_atom_site_calc_flag
_atom_site_refinement_flags
_atom_site_disorder_assembly
_atom_site_disorder_group
Cl1 Cl -0.47217(9) 0.57932(7) 0.17365(5) 0.0635(3) Uani 1 1 d . . .
Zr1 Zr -0.53061(3) 0.75136(2) 0.169721(16) 0.04151(13) Uani 1 1 d . . .
O5 O -0.36138(18) 0.78135(18) 0.11410(12) 0.0531(6) Uani 1 1 d . . .
C3 C -0.3599(3) 0.7020(3) 0.34268(19) 0.0644(10) Uani 1 1 d . . .
C4 C -0.4911(3) 0.6764(3) 0.34622(18) 0.0560(9) Uani 1 1 d . . .
C31 C -0.2659(4) 0.6187(4) 0.3574(2) 0.0866(14) Uani 1 1 d . . .
H31A H -0.2056 0.6468 0.3806 0.104 Uiso 1 1 calc R . .
H31B H -0.3009 0.5698 0.3885 0.104 Uiso 1 1 calc R . .
C32 C -0.2094(4) 0.5666(4) 0.2970(2) 0.0768(13) Uani 1 1 d . . .
C33 C -0.2486(5) 0.4806(5) 0.2749(4) 0.122(2) Uani 1 1 d . . .
H33A H -0.3126 0.4539 0.2985 0.146 Uiso 1 1 calc R . .
C34 C -0.1979(8) 0.4329(6) 0.2201(6) 0.168(4) Uani 1 1 d . . .
H34A H -0.2289 0.3764 0.2062 0.201 Uiso 1 1 calc R . .
C35 C -0.1056(8) 0.4669(8) 0.1873(5) 0.157(4) Uani 1 1 d . . .
H35A H -0.0689 0.4322 0.1516 0.189 Uiso 1 1 calc R . .
C36 C -0.0623(7) 0.5528(7) 0.2046(4) 0.139(3) Uani 1 1 d . . .
H36A H 0.0011 0.5785 0.1798 0.167 Uiso 1 1 calc R . .
C37 C -0.1150(5) 0.6003(5) 0.2599(3) 0.1058(18) Uani 1 1 d . . .
H37A H -0.0848 0.6580 0.2724 0.127 Uiso 1 1 calc R . .
C1 C -0.6794(3) 0.6829(2) 0.06176(16) 0.0450(8) Uani 1 1 d . . .
C2 C -0.6077(3) 0.7696(3) 0.02693(16) 0.0460(8) Uani 1 1 d . . .
C41 C -0.5208(4) 0.5676(3) 0.3585(2) 0.0693(11) Uani 1 1 d . . .
H41A H -0.4961 0.5327 0.3178 0.083 Uiso 1 1 calc R . .
H41B H -0.4756 0.5386 0.3947 0.083 Uiso 1 1 calc R . .
C42 C -0.6449(4) 0.5499(3) 0.3765(2) 0.0676(11) Uani 1 1 d . . .
C43 C -0.6906(5) 0.5428(4) 0.4429(3) 0.0917(15) Uani 1 1 d . . .
H43A H -0.6425 0.5500 0.4777 0.110 Uiso 1 1 calc R . .
C44 C -0.8035(7) 0.5256(5) 0.4586(4) 0.127(2) Uani 1 1 d . . .
H44A H -0.8311 0.5192 0.5038 0.153 Uiso 1 1 calc R . .
C45 C -0.8770(6) 0.5178(5) 0.4086(5) 0.132(3) Uani 1 1 d . . .
H45A H -0.9554 0.5094 0.4195 0.159 Uiso 1 1 calc R . .
C46 C -0.8344(6) 0.5223(4) 0.3421(4) 0.116(2) Uani 1 1 d . . .
H46A H -0.8835 0.5146 0.3078 0.140 Uiso 1 1 calc R . .
C47 C -0.7188(5) 0.5382(3) 0.3260(3) 0.0847(14) Uani 1 1 d . . .
H47A H -0.6905 0.5412 0.2808 0.102 Uiso 1 1 calc R . .
C11 C -0.6407(3) 0.5774(3) 0.04161(18) 0.0528(9) Uani 1 1 d . . .
H11A H -0.6219 0.5788 -0.0070 0.063 Uiso 1 1 calc R . .
H11B H -0.5699 0.5574 0.0634 0.063 Uiso 1 1 calc R . .
C12 C -0.7258(3) 0.5004(3) 0.0588(2) 0.0631(10) Uani 1 1 d . . .
C13 C -0.7208(5) 0.4418(3) 0.1176(3) 0.0896(14) Uani 1 1 d . . .
H13A H -0.6670 0.4532 0.1486 0.108 Uiso 1 1 calc R . .
C14 C -0.7951(7) 0.3663(5) 0.1309(5) 0.141(3) Uani 1 1 d . . .
H14A H -0.7911 0.3267 0.1705 0.170 Uiso 1 1 calc R . .
C15 C -0.8743(8) 0.3506(6) 0.0854(6) 0.149(4) Uani 1 1 d . . .
H15A H -0.9233 0.2991 0.0940 0.179 Uiso 1 1 calc R . .
C16 C -0.8830(6) 0.4084(6) 0.0278(5) 0.132(3) Uani 1 1 d . . .
H16A H -0.9394 0.3980 -0.0018 0.158 Uiso 1 1 calc R . .
C17 C -0.8077(4) 0.4828(4) 0.0132(3) 0.0930(16) Uani 1 1 d . . .
H17A H -0.8117 0.5211 -0.0269 0.112 Uiso 1 1 calc R . .
C21 C -0.4969(3) 0.7443(3) -0.01913(17) 0.0538(9) Uani 1 1 d . . .
H21A H -0.4332 0.7756 -0.0014 0.065 Uiso 1 1 calc R . .
H21B H -0.4797 0.6735 -0.0147 0.065 Uiso 1 1 calc R . .
C22 C -0.4974(3) 0.7723(3) -0.09292(17) 0.0503(8) Uani 1 1 d . . .
C23 C -0.5320(4) 0.7097(4) -0.1386(2) 0.0771(12) Uani 1 1 d . . .
H23A H -0.5578 0.6484 -0.1236 0.093 Uiso 1 1 calc R . .
C24 C -0.5288(5) 0.7367(7) -0.2062(3) 0.132(3) Uani 1 1 d . . .
H24A H -0.5548 0.6937 -0.2361 0.159 Uiso 1 1 calc R . .
C25 C -0.4900(7) 0.8217(9) -0.2308(3) 0.155(4) Uani 1 1 d . . .
H25A H -0.4882 0.8378 -0.2771 0.186 Uiso 1 1 calc R . .
C26 C -0.4520(7) 0.8865(5) -0.1862(4) 0.141(3) Uani 1 1 d . . .
H26A H -0.4246 0.9467 -0.2025 0.169 Uiso 1 1 calc R . .
C27 C -0.4550(5) 0.8612(3) -0.1175(2) 0.0863(14) Uani 1 1 d . . .
H27A H -0.4285 0.9041 -0.0877 0.104 Uiso 1 1 calc R . .
C51 C -0.3172(4) 0.8784(3) 0.0956(3) 0.0816(13) Uani 1 1 d . . .
H51A H -0.3174 0.9179 0.1352 0.098 Uiso 1 1 calc R . .
H51B H -0.3636 0.9138 0.0622 0.098 Uiso 1 1 calc R . .
C52 C -0.1968(4) 0.8555(5) 0.0668(4) 0.126(2) Uani 1 1 d . . .
H52A H -0.1961 0.8465 0.0184 0.151 Uiso 1 1 calc R . .
H52B H -0.1478 0.9087 0.0741 0.151 Uiso 1 1 calc R . .
C53 C -0.1577(4) 0.7693(5) 0.1001(4) 0.118(2) Uani 1 1 d . . .
H53A H -0.1240 0.7839 0.1417 0.141 Uiso 1 1 calc R . .
H53B H -0.0993 0.7335 0.0716 0.141 Uiso 1 1 calc R . .
C54 C -0.2614(3) 0.7093(3) 0.1156(3) 0.0846(14) Uani 1 1 d . . .
H54A H -0.2653 0.6604 0.0818 0.101 Uiso 1 1 calc R . .
H54B H -0.2586 0.6757 0.1600 0.101 Uiso 1 1 calc R . .
B23 B -0.5596(4) 0.7502(3) 0.2953(2) 0.0497(9) Uani 1 1 d . . .
H23 H -0.6195 0.6990 0.2776 0.060 Uiso 1 1 calc R . .
B24 B -0.4647(4) 0.8351(3) 0.2595(2) 0.0518(10) Uani 1 1 d . . .
H24 H -0.4433 0.8690 0.2088 0.062 Uiso 1 1 calc R . .
B25 B -0.3316(4) 0.7940(4) 0.2909(2) 0.0637(12) Uani 1 1 d . . .
H25 H -0.2620 0.7771 0.2515 0.076 Uiso 1 1 calc R . .
B27 B -0.5814(4) 0.7687(4) 0.3839(2) 0.0651(12) Uani 1 1 d . . .
H27 H -0.6638 0.7586 0.4141 0.078 Uiso 1 1 calc R . .
B28 B -0.5625(4) 0.8716(3) 0.3273(2) 0.0599(11) Uani 1 1 d . . .
H28 H -0.6333 0.9286 0.3206 0.072 Uiso 1 1 calc R . .
B29 B -0.4123(4) 0.8985(4) 0.3245(2) 0.0712(14) Uani 1 1 d . . .
H29 H -0.3831 0.9739 0.3161 0.085 Uiso 1 1 calc R . .
B30 B -0.3450(5) 0.8126(4) 0.3787(2) 0.0787(15) Uani 1 1 d . . .
H30 H -0.2712 0.8314 0.4067 0.094 Uiso 1 1 calc R . .
B26 B -0.4452(4) 0.7322(4) 0.4148(2) 0.0749(14) Uani 1 1 d . . .
H21 H -0.4371 0.6967 0.4655 0.090 Uiso 1 1 calc R . .
B31 B -0.4860(5) 0.8582(4) 0.4027(2) 0.0775(15) Uani 1 1 d . . .
H31 H -0.5058 0.9070 0.4453 0.093 Uiso 1 1 calc R . .
B3 B -0.6141(3) 0.8642(3) 0.0775(2) 0.0471(9) Uani 1 1 d . . .
H3 H -0.5381 0.9094 0.0722 0.056 Uiso 1 1 calc R . .
B4 B -0.7045(3) 0.8367(3) 0.1486(2) 0.0462(9) Uani 1 1 d . . .
H4 H -0.7039 0.8698 0.1982 0.055 Uiso 1 1 calc R . .
B5 B -0.7350(3) 0.7148(3) 0.13805(19) 0.0434(8) Uani 1 1 d . . .
H5 H -0.7452 0.6531 0.1757 0.052 Uiso 1 1 calc R . .
B7 B -0.6971(4) 0.8707(3) 0.0058(2) 0.0541(10) Uani 1 1 d . . .
H7 H -0.6800 0.9215 -0.0383 0.065 Uiso 1 1 calc R . .
B8 B -0.7613(4) 0.9141(3) 0.0838(2) 0.0537(10) Uani 1 1 d . . .
H8 H -0.7865 0.9927 0.0903 0.064 Uiso 1 1 calc R . .
B9 B -0.8417(3) 0.8151(3) 0.1238(2) 0.0503(9) Uani 1 1 d . . .
H9 H -0.9210 0.8279 0.1571 0.060 Uiso 1 1 calc R . .
B10 B -0.8254(3) 0.7166(3) 0.0694(2) 0.0503(10) Uani 1 1 d . . .
H10 H -0.8946 0.6650 0.0677 0.060 Uiso 1 1 calc R . .
B6 B -0.7400(3) 0.7512(3) -0.0039(2) 0.0521(10) Uani 1 1 d . . .
H6 H -0.7526 0.7235 -0.0540 0.063 Uiso 1 1 calc R . .
B11 B -0.8391(3) 0.8390(3) 0.0347(2) 0.0553(10) Uani 1 1 d . . .
H11 H -0.9168 0.8691 0.0100 0.066 Uiso 1 1 calc R . .
O2 O -1.0502(3) 0.1166(3) 0.26329(17) 0.1036(11) Uani 1 1 d . . .
O3 O -0.9860(3) -0.0462(2) 0.36726(18) 0.0976(10) Uani 1 1 d . . .
O4 O -0.8795(3) 0.1575(3) 0.3762(2) 0.1040(11) Uani 1 1 d . . .
O1 O -1.1517(3) 0.1453(3) 0.40931(17) 0.0909(9) Uani 1 1 d . . .
Li1 Li -1.0175(7) 0.0936(6) 0.3562(4) 0.081(2) Uani 1 1 d . . .
C65 C -1.1594(6) 0.0991(8) 0.2394(4) 0.166(3) Uani 1 1 d . . .
H65A H -1.1871 0.0378 0.2599 0.199 Uiso 1 1 calc R . .
H65B H -1.2159 0.1525 0.2513 0.199 Uiso 1 1 calc R . .
C66 C -1.1452(10) 0.0932(10) 0.1697(4) 0.225(6) Uani 1 1 d . . .
H66A H -1.1576 0.0267 0.1573 0.270 Uiso 1 1 calc R . .
H66B H -1.2017 0.1383 0.1485 0.270 Uiso 1 1 calc R . .
C67 C -1.0361(9) 0.1170(9) 0.1479(4) 0.197(5) Uani 1 1 d . . .
H67A H -1.0388 0.1750 0.1172 0.237 Uiso 1 1 calc R . .
H67B H -0.9953 0.0628 0.1242 0.237 Uiso 1 1 calc R . .
C68 C -0.9776(7) 0.1368(7) 0.2081(3) 0.168(4) Uani 1 1 d . . .
H68A H -0.9061 0.0957 0.2100 0.201 Uiso 1 1 calc R . .
H68B H -0.9588 0.2055 0.2068 0.201 Uiso 1 1 calc R . .
C71 C -0.9567(9) -0.1082(5) 0.3119(4) 0.178(4) Uani 1 1 d . . .
H71A H -1.0247 -0.1146 0.2869 0.213 Uiso 1 1 calc R . .
H71B H -0.8976 -0.0791 0.2814 0.213 Uiso 1 1 calc R . .
C72 C -0.9158(7) -0.2007(5) 0.3360(4) 0.136(2) Uani 1 1 d . . .
H72A H -0.8316 -0.2061 0.3325 0.163 Uiso 1 1 calc R . .
H72B H -0.9438 -0.2521 0.3103 0.163 Uiso 1 1 calc R . .
C73 C -0.9596(7) -0.2090(5) 0.4058(5) 0.144(3) Uani 1 1 d . . .
H73A H -0.9009 -0.2405 0.4337 0.172 Uiso 1 1 calc R . .
H73B H -1.0275 -0.2477 0.4105 0.172 Uiso 1 1 calc R . .
C74 C -0.9899(9) -0.1076(5) 0.4262(4) 0.159(3) Uani 1 1 d . . .
H74A H -1.0671 -0.1031 0.4489 0.191 Uiso 1 1 calc R . .
H74B H -0.9352 -0.0880 0.4571 0.191 Uiso 1 1 calc R . .
C81 C -1.2526(6) 0.0933(5) 0.4316(3) 0.119(2) Uani 1 1 d . . .
H81A H -1.2553 0.0802 0.4803 0.143 Uiso 1 1 calc R . .
H81B H -1.2507 0.0308 0.4097 0.143 Uiso 1 1 calc R . .
C82 C -1.3545(6) 0.1559(7) 0.4133(3) 0.129(2) Uani 1 1 d . . .
H82A H -1.3809 0.1367 0.3707 0.155 Uiso 1 1 calc R . .
H82B H -1.4173 0.1502 0.4482 0.155 Uiso 1 1 calc R . .
C83 C -1.3187(7) 0.2536(7) 0.4071(4) 0.151(3) Uani 1 1 d . . .
H83A H -1.3523 0.2911 0.4450 0.181 Uiso 1 1 calc R . .
H83B H -1.3434 0.2861 0.3654 0.181 Uiso 1 1 calc R . .
C84 C -1.1881(7) 0.2470(5) 0.4068(4) 0.132(2) Uani 1 1 d . . .
H84A H -1.1546 0.2796 0.3659 0.158 Uiso 1 1 calc R . .
H84B H -1.1635 0.2787 0.4458 0.158 Uiso 1 1 calc R . .
C91 C -0.8576(9) 0.2518(6) 0.3767(7) 0.285(9) Uani 1 1 d . . .
H91A H -0.9114 0.2851 0.4093 0.342 Uiso 1 1 calc R . .
H91B H -0.8675 0.2833 0.3322 0.342 Uiso 1 1 calc R . .
C92 C -0.7364(9) 0.2601(7) 0.3953(7) 0.237(7) Uani 1 1 d . . .
H92A H -0.6904 0.2901 0.3577 0.285 Uiso 1 1 calc R . .
H92B H -0.7356 0.3007 0.4342 0.285 Uiso 1 1 calc R . .
C93 C -0.6926(6) 0.1674(8) 0.4102(4) 0.158(3) Uani 1 1 d . . .
H93A H -0.6783 0.1589 0.4579 0.190 Uiso 1 1 calc R . .
H93B H -0.6205 0.1530 0.3833 0.190 Uiso 1 1 calc R . .
C94 C -0.7788(7) 0.1057(7) 0.3938(7) 0.239(6) Uani 1 1 d . . .
H94A H -0.7486 0.0658 0.3564 0.287 Uiso 1 1 calc R . .
H94B H -0.7968 0.0612 0.4325 0.287 Uiso 1 1 calc R . .

loop_
_atom_site_aniso_label
_atom_site_aniso_U_11
_atom_site_aniso_U_22
_atom_site_aniso_U_33
_atom_site_aniso_U_23
_atom_site_aniso_U_13
_atom_site_aniso_U_12
Cl1 0.0616(6) 0.0558(5) 0.0727(6) -0.0050(4) -0.0149(5) 0.0119(4)
Zr1 0.03063(18) 0.0497(2) 0.0447(2) -0.00649(13) -0.00515(12) -0.00012(13)
O5 0.0292(12) 0.0707(15) 0.0596(15) -0.0075(12) -0.0038(10) -0.0013(11)
C3 0.048(2) 0.095(3) 0.051(2) -0.006(2) -0.0121(17) 0.003(2)
C4 0.050(2) 0.072(2) 0.046(2) -0.0030(18) -0.0075(16) -0.0007(19)
C31 0.058(3) 0.128(4) 0.072(3) 0.011(3) -0.021(2) 0.010(3)
C32 0.048(3) 0.095(3) 0.085(3) 0.013(3) -0.019(2) 0.016(2)
C33 0.066(4) 0.104(4) 0.190(7) -0.014(4) 0.007(4) 0.024(3)
C34 0.105(6) 0.145(7) 0.255(11) -0.087(7) -0.032(6) 0.057(6)
C35 0.106(7) 0.213(10) 0.142(7) -0.027(7) -0.012(5) 0.087(7)
C36 0.092(5) 0.170(7) 0.137(6) 0.042(6) 0.026(4) 0.053(5)
C37 0.060(3) 0.132(5) 0.119(5) 0.014(4) 0.005(3) 0.010(3)
C1 0.0327(18) 0.0551(19) 0.0478(19) -0.0070(15) -0.0041(13) -0.0028(15)
C2 0.0299(17) 0.060(2) 0.0468(19) 0.0008(16) -0.0032(13) 0.0034(15)
C41 0.068(3) 0.077(3) 0.061(2) 0.010(2) -0.012(2) 0.006(2)
C42 0.080(3) 0.057(2) 0.064(3) 0.0116(19) -0.004(2) 0.000(2)
C43 0.098(4) 0.092(3) 0.082(3) 0.010(3) 0.011(3) -0.015(3)
C44 0.133(7) 0.103(5) 0.138(6) 0.007(4) 0.045(5) -0.019(5)
C45 0.086(5) 0.093(4) 0.211(9) 0.031(5) 0.016(5) -0.011(4)
C46 0.097(5) 0.091(4) 0.165(7) 0.036(4) -0.044(4) -0.027(3)
C47 0.095(4) 0.073(3) 0.089(3) 0.015(2) -0.023(3) -0.015(3)
C11 0.044(2) 0.060(2) 0.054(2) -0.0107(17) -0.0014(15) 0.0032(17)
C12 0.053(2) 0.056(2) 0.081(3) -0.026(2) 0.0052(19) -0.0012(18)
C13 0.089(4) 0.069(3) 0.107(4) 0.000(3) 0.017(3) -0.006(3)
C14 0.151(7) 0.086(4) 0.179(8) 0.007(4) 0.052(6) -0.026(5)
C15 0.111(6) 0.102(5) 0.234(11) -0.057(6) 0.064(7) -0.044(5)
C16 0.077(4) 0.121(5) 0.209(8) -0.096(6) -0.005(5) -0.026(4)
C17 0.082(3) 0.092(3) 0.111(4) -0.050(3) -0.014(3) -0.011(3)
C21 0.0367(19) 0.071(2) 0.053(2) -0.0021(17) -0.0001(15) 0.0017(17)
C22 0.0390(19) 0.059(2) 0.050(2) -0.0055(17) 0.0045(15) 0.0070(16)
C23 0.057(3) 0.110(3) 0.066(3) -0.028(2) 0.0022(19) -0.007(2)
C24 0.075(4) 0.267(10) 0.057(4) -0.053(5) -0.002(3) -0.003(5)
C25 0.120(6) 0.273(12) 0.054(4) 0.025(5) 0.020(4) 0.073(7)
C26 0.170(7) 0.108(5) 0.115(5) 0.063(4) 0.080(5) 0.060(5)
C27 0.105(4) 0.066(3) 0.082(3) -0.005(2) 0.032(3) -0.001(3)
C51 0.045(2) 0.080(3) 0.118(4) 0.007(3) 0.008(2) -0.014(2)
C52 0.045(3) 0.160(6) 0.164(6) 0.054(5) 0.015(3) -0.018(3)
C53 0.036(3) 0.119(5) 0.197(7) -0.028(5) 0.019(3) -0.008(3)
C54 0.032(2) 0.087(3) 0.133(4) -0.020(3) 0.002(2) 0.010(2)
B23 0.049(2) 0.053(2) 0.048(2) -0.0054(18) -0.0077(17) -0.0043(19)
B24 0.048(2) 0.063(2) 0.047(2) -0.0079(19) -0.0079(17) -0.008(2)
B25 0.050(3) 0.095(3) 0.049(2) -0.011(2) -0.0092(19) -0.008(2)
B27 0.061(3) 0.083(3) 0.051(3) -0.010(2) 0.001(2) 0.001(2)
B28 0.057(3) 0.066(3) 0.057(3) -0.015(2) -0.001(2) -0.002(2)
B29 0.073(3) 0.091(3) 0.056(3) -0.021(3) -0.011(2) -0.026(3)
B30 0.076(4) 0.110(4) 0.057(3) -0.014(3) -0.024(2) -0.023(3)
B26 0.067(3) 0.112(4) 0.048(3) -0.007(3) -0.012(2) -0.010(3)
B31 0.086(4) 0.097(4) 0.053(3) -0.029(3) -0.004(2) -0.012(3)
B3 0.036(2) 0.049(2) 0.056(2) 0.0030(18) -0.0068(17) -0.0022(17)
B4 0.033(2) 0.053(2) 0.053(2) -0.0082(18) -0.0071(16) 0.0025(17)
B5 0.0312(19) 0.054(2) 0.045(2) -0.0057(17) -0.0034(15) -0.0017(16)
B7 0.041(2) 0.062(3) 0.057(2) 0.004(2) -0.0066(18) 0.0062(19)
B8 0.041(2) 0.055(2) 0.064(3) -0.001(2) -0.0037(18) 0.0055(19)
B9 0.031(2) 0.065(2) 0.055(2) -0.0089(19) -0.0039(16) 0.0010(18)
B10 0.030(2) 0.070(3) 0.053(2) -0.010(2) -0.0071(16) -0.0005(18)
B6 0.033(2) 0.074(3) 0.049(2) -0.005(2) -0.0072(16) 0.0023(19)
B11 0.036(2) 0.073(3) 0.056(2) -0.002(2) -0.0086(17) 0.006(2)
O2 0.106(3) 0.139(3) 0.071(2) -0.001(2) -0.0222(19) -0.026(2)
O3 0.129(3) 0.076(2) 0.088(2) -0.0119(18) -0.013(2) 0.003(2)
O4 0.074(2) 0.092(2) 0.151(3) -0.024(2) -0.027(2) -0.0110(19)
O1 0.081(2) 0.098(2) 0.095(2) -0.0166(19) -0.0122(18) 0.000(2)
Li1 0.078(5) 0.086(5) 0.081(5) -0.008(4) -0.022(4) -0.008(4)
C65 0.102(5) 0.300(11) 0.103(5) -0.020(6) -0.036(4) -0.028(6)
C66 0.196(10) 0.407(17) 0.090(6) -0.024(8) -0.058(6) -0.094(11)
C67 0.191(10) 0.336(14) 0.078(5) 0.015(6) -0.032(5) -0.107(10)
C68 0.158(7) 0.262(10) 0.091(5) 0.057(5) -0.027(4) -0.109(7)
C71 0.292(12) 0.103(5) 0.132(6) -0.037(5) 0.001(7) 0.035(6)
C72 0.149(7) 0.105(5) 0.153(7) -0.029(5) -0.007(5) 0.017(5)
C73 0.136(7) 0.097(5) 0.192(8) 0.020(5) -0.004(6) 0.014(4)
C74 0.260(11) 0.115(5) 0.102(5) -0.004(4) -0.036(6) 0.020(6)
C81 0.101(5) 0.149(6) 0.110(5) 0.001(4) -0.027(4) -0.011(4)
C82 0.103(5) 0.184(7) 0.098(5) -0.018(5) -0.006(4) 0.011(5)
C83 0.125(7) 0.174(8) 0.145(7) -0.008(6) -0.004(5) 0.042(6)
C84 0.141(7) 0.123(5) 0.134(6) -0.022(4) -0.026(5) 0.008(5)
C91 0.220(11) 0.096(5) 0.57(2) 0.016(9) -0.243(14) -0.038(6)
C92 0.160(9) 0.125(6) 0.45(2) -0.008(9) -0.161(11) -0.033(6)
C93 0.092(5) 0.235(10) 0.156(7) -0.027(7) -0.038(5) -0.032(6)
C94 0.084(6) 0.153(8) 0.48(2) -0.039(10) -0.045(9) 0.011(5)

loop_
_geom_bond_atom_site_label_1
_geom_bond_atom_site_label_2
_geom_bond_distance
_geom_bond_site_symmetry_2
_geom_bond_publ_flag
Cl1 Zr1 2.3876(9) . ?
Zr1 O5 2.226(2) . ?
Zr1 B4 2.310(4) . ?
Zr1 B24 2.353(4) . ?
Zr1 B23 2.482(4) . ?
Zr1 B3 2.528(4) . ?
Zr1 B5 2.575(3) . ?
O5 C51 1.464(5) . ?
O5 C54 1.466(5) . ?
C3 C31 1.548(6) . ?
C3 C4 1.576(5) . ?
C3 B25 1.611(6) . ?
C3 B30 1.718(7) . ?
C3 B26 1.725(6) . ?
C4 C41 1.541(5) . ?
C4 B23 1.599(5) . ?
C4 B26 1.719(6) . ?
C4 B27 1.739(6) . ?
C31 C32 1.506(7) . ?
C32 C37 1.362(7) . ?
C32 C33 1.381(7) . ?
C33 C34 1.366(10) . ?
C34 C35 1.307(12) . ?
C35 C36 1.366(11) . ?
C36 C37 1.381(9) . ?
C1 C11 1.535(5) . ?
C1 C2 1.585(5) . ?
C1 B5 1.663(5) . ?
C1 B10 1.719(5) . ?
C1 B6 1.722(5) . ?
C2 C21 1.547(5) . ?
C2 B3 1.661(5) . ?
C2 B7 1.717(5) . ?
C2 B6 1.727(5) . ?
C41 C42 1.486(6) . ?
C42 C43 1.380(6) . ?
C42 C47 1.383(6) . ?
C43 C44 1.353(8) . ?
C44 C45 1.362(10) . ?
C45 C46 1.370(10) . ?
C46 C47 1.381(8) . ?
C11 C12 1.493(5) . ?
C12 C13 1.377(6) . ?
C12 C17 1.394(6) . ?
C13 C14 1.384(8) . ?
C14 C15 1.363(12) . ?
C15 C16 1.357(11) . ?
C16 C17 1.382(8) . ?
C21 C22 1.490(5) . ?
C22 C23 1.369(5) . ?
C22 C27 1.384(5) . ?
C23 C24 1.367(8) . ?
C24 C25 1.322(11) . ?
C25 C26 1.388(11) . ?
C26 C27 1.384(8) . ?
C51 C52 1.486(7) . ?
C52 C53 1.380(8) . ?
C53 C54 1.500(6) . ?
B23 B24 1.734(6) . ?
B23 B27 1.780(6) . ?
B23 B28 1.792(6) . ?
B24 B29 1.748(6) . ?
B24 B25 1.750(6) . ?
B24 B28 1.760(6) . ?
B25 B30 1.763(6) . ?
B25 B29 1.777(7) . ?
B27 B28 1.762(7) . ?
B27 B26 1.763(7) . ?
B27 B31 1.765(7) . ?
B28 B31 1.785(7) . ?
B28 B29 1.796(7) . ?
B29 B30 1.730(8) . ?
B29 B31 1.790(7) . ?
B30 B26 1.735(8) . ?
B30 B31 1.748(8) . ?
B26 B31 1.753(8) . ?
B3 B4 1.731(6) . ?
B3 B7 1.765(5) . ?
B3 B8 1.790(5) . ?
B4 B5 1.740(5) . ?
B4 B9 1.742(5) . ?
B4 B8 1.753(6) . ?
B5 B10 1.773(5) . ?
B5 B9 1.803(5) . ?
B7 B6 1.750(6) . ?
B7 B8 1.773(6) . ?
B7 B11 1.773(6) . ?
B8 B11 1.772(6) . ?
B8 B9 1.802(6) . ?
B9 B10 1.751(6) . ?
B9 B11 1.774(6) . ?
B10 B6 1.756(6) . ?
B10 B11 1.768(6) . ?
B6 B11 1.761(6) . ?
O2 C68 1.357(7) . ?
O2 C65 1.419(7) . ?
O2 Li1 1.910(8) . ?
O3 C74 1.399(7) . ?
O3 C71 1.421(7) . ?
O3 Li1 1.914(9) . ?
O4 C91 1.322(7) . ?
O4 C94 1.380(9) . ?
O4 Li1 1.940(8) . ?
O1 C84 1.417(7) . ?
O1 C81 1.434(7) . ?
O1 Li1 1.924(9) . ?
C65 C66 1.380(10) . ?
C66 C67 1.359(11) . ?
C67 C68 1.455(9) . ?
C71 C72 1.386(9) . ?
C72 C73 1.438(9) . ?
C73 C74 1.467(9) . ?
C81 C82 1.464(8) . ?
C82 C83 1.412(9) . ?
C83 C84 1.507(9) . ?
C91 C92 1.488(10) . ?
C92 C93 1.352(10) . ?
C93 C94 1.409(10) . ?
